data_2223416
loop_
_publ_author_name
'\,Celik, \'Ismail'
'Akkurt, Mehmet'
'Necefo\(glu, Hacali'
'Aybirdi, \"Ozg\"ur'
'Garc\'ia-Granda, Santiago'

_publ_section_title
;
 4-(Methylamino)benzoic acid
;
_journal_coeditor_code HG2564
_journal_issue 10
_journal_name_full 'Acta Crystallographica Section E'
_journal_page_first o2574
_journal_paper_doi 10.1107/S1600536809038859
_journal_volume 65
_journal_year 2009
_chemical_formula_iupac 'C8 H9 N O2'
_chemical_formula_moiety 'C8 H9 N O2'
_chemical_formula_sum 'C8 H9 N O2'
_chemical_formula_weight 151.16
_chemical_name_systematic
;
4-(Methylamino)benzoic acid
;
_space_group_IT_number 14
_symmetry_cell_setting monoclinic
_symmetry_space_group_name_Hall '-P 2yn'
_symmetry_space_group_name_H-M 'P 1 21/n 1'
_atom_sites_solution_hydrogens geom
_atom_sites_solution_primary direct
_atom_sites_solution_secondary difmap
_cell_angle_alpha 90
_cell_angle_beta 96.129(4)
_cell_angle_gamma 90
_cell_formula_units_Z 12
_cell_length_a 5.0456(3)
_cell_length_b 36.339(2)
_cell_length_c 12.6496(5)
_cell_measurement_reflns_used 2063
_cell_measurement_temperature 296(2)
_cell_measurement_theta_max 70.4690
_cell_measurement_theta_min 3.5138
_cell_volume 2306.1(2)
_computing_cell_refinement 'CrysAlis Pro (Oxford Diffraction, 2009)'
_computing_data_collection 'CrysAlis Pro (Oxford Diffraction, 2009)'
_computing_data_reduction 'CrysAlis Pro (Oxford Diffraction, 2009)'
_computing_molecular_graphics 'ORTEP-3 for Windows (Farrugia, 1999)'
_computing_publication_material 'WinGX (Farrugia, 1997) and PLATON (Spek, 2009)'
_computing_structure_refinement 'SHELXL97 (Sheldrick, 2008)'
_computing_structure_solution 'SIR97 (Altomare <i>et al.</i>,  1999)'
_diffrn_ambient_temperature 296(2)
_diffrn_detector_area_resol_mean 10.2673
_diffrn_measured_fraction_theta_full 0.960
_diffrn_measured_fraction_theta_max 0.960
_diffrn_measurement_device_type 'Oxford Diffraction Xcalibur diffractometer with a Ruby Gemini CCD detector'
_diffrn_measurement_method \w
_diffrn_radiation_monochromator graphite
_diffrn_radiation_source 'Enhance (Cu) X-ray Source'
_diffrn_radiation_type CuK\a
_diffrn_radiation_wavelength 1.54184
_diffrn_reflns_av_R_equivalents 0.0428
_diffrn_reflns_av_sigmaI/netI 0.0468
_diffrn_reflns_limit_h_max 4
_diffrn_reflns_limit_h_min -6
_diffrn_reflns_limit_k_max 43
_diffrn_reflns_limit_k_min -42
_diffrn_reflns_limit_l_max 14
_diffrn_reflns_limit_l_min -15
_diffrn_reflns_number 7671
_diffrn_reflns_reduction_process
;
;
_diffrn_reflns_theta_full 70.91
_diffrn_reflns_theta_max 70.91
_diffrn_reflns_theta_min 3.72
_exptl_absorpt_coefficient_mu 0.784
_exptl_absorpt_correction_type none
_exptl_crystal_colour colourless
_exptl_crystal_density_diffrn 1.306
_exptl_crystal_density_method 'Not Measured'
_exptl_crystal_description prism
_exptl_crystal_F_000 960
_exptl_crystal_size_max 0.110
_exptl_crystal_size_mid 0.080
_exptl_crystal_size_min 0.060
_refine_diff_density_max 0.294
_refine_diff_density_min -0.284
_refine_ls_extinction_method none
_refine_ls_goodness_of_fit_ref 1.082
_refine_ls_hydrogen_treatment constr
_refine_ls_matrix_type full
_refine_ls_number_parameters 301
_refine_ls_number_reflns 4266
_refine_ls_number_restraints 0
_refine_ls_restrained_S_all 1.082
_refine_ls_R_factor_all 0.0940
_refine_ls_R_factor_gt 0.0657
_refine_ls_shift/su_max 0.000
_refine_ls_shift/su_mean 0.000
_refine_ls_structure_factor_coef Fsqd
_refine_ls_weighting_details 'calc w=1/[\s^2^(Fo^2^)+(0.1482P)^2^] where P=(Fo^2^+2Fc^2^)/3'
_refine_ls_weighting_scheme calc
_refine_ls_wR_factor_gt 0.2040
_refine_ls_wR_factor_ref 0.2391
_reflns_number_gt 2680
_reflns_number_total 4266
_reflns_threshold_expression I>2\s(I)
_cod_data_source_file hg2564.cif
_cod_data_source_block I
_cod_original_sg_symbol_H-M 'P 21/n'
_cod_database_code 2223416
_cod_database_fobs_code 2223416

loop_
_symmetry_equiv_pos_site_id
_symmetry_equiv_pos_as_xyz
1 x,y,z
2 1/2-x,1/2+y,1/2-z
3 -x,-y,-z
4 1/2+x,1/2-y,1/2+z

loop_
_atom_site_aniso_label
_atom_site_aniso_U_11
_atom_site_aniso_U_22
_atom_site_aniso_U_33
_atom_site_aniso_U_12
_atom_site_aniso_U_13
_atom_site_aniso_U_23
O1 0.0639(15) 0.0705(16) 0.0507(12) 0.0160(12) 0.0017(11) 0.0032(11)
O2 0.0620(14) 0.0708(16) 0.0587(13) 0.0156(12) 0.0035(11) -0.0050(12)
N1 0.0614(16) 0.0710(19) 0.0462(14) 0.0174(14) 0.0046(12) 0.0048(13)
C1 0.0458(16) 0.0541(18) 0.0525(17) 0.0004(14) 0.0061(14) 0.0050(15)
C2 0.0448(16) 0.0522(18) 0.0513(16) 0.0043(13) 0.0080(13) 0.0014(14)
C3 0.0555(18) 0.061(2) 0.0451(15) 0.0011(15) 0.0054(14) 0.0020(15)
C4 0.0520(17) 0.058(2) 0.0495(17) 0.0081(15) 0.0079(14) -0.0025(15)
C5 0.0414(15) 0.0537(18) 0.0513(16) -0.0015(13) 0.0062(13) 0.0029(14)
C6 0.0600(19) 0.071(2) 0.0428(15) 0.0112(17) 0.0052(14) 0.0001(15)
C7 0.062(2) 0.066(2) 0.0512(18) 0.0112(17) 0.0053(15) -0.0032(16)
C8 0.064(2) 0.065(2) 0.060(2) 0.0114(17) 0.0052(16) 0.0013(17)
O3 0.0541(12) 0.0559(13) 0.0456(11) -0.0049(10) 0.0020(9) 0.0007(10)
O4 0.0584(14) 0.0741(17) 0.0470(12) -0.0168(12) 0.0063(10) 0.0013(11)
N2 0.0625(17) 0.0565(17) 0.0594(16) -0.0091(13) 0.0113(13) -0.0141(13)
C9 0.0434(15) 0.0498(17) 0.0443(15) 0.0059(13) 0.0034(13) 0.0060(13)
C10 0.0426(15) 0.0470(16) 0.0434(15) 0.0029(12) 0.0041(12) 0.0026(13)
C11 0.0485(16) 0.0497(17) 0.0451(15) 0.0030(13) 0.0061(13) -0.0054(13)
C12 0.0429(15) 0.0536(18) 0.0477(16) -0.0006(13) 0.0127(13) -0.0019(14)
C13 0.0446(15) 0.0448(16) 0.0509(16) 0.0028(12) 0.0024(13) 0.0003(13)
C14 0.0584(18) 0.0542(19) 0.0417(15) -0.0022(15) 0.0057(14) -0.0034(14)
C15 0.0549(18) 0.0575(19) 0.0438(15) -0.0017(15) 0.0092(13) 0.0025(14)
C16 0.0547(19) 0.056(2) 0.073(2) -0.0041(16) 0.0097(17) 0.0014(17)
O5 0.0566(14) 0.0633(15) 0.0522(12) 0.0102(11) 0.0010(10) 0.0001(11)
O6 0.0572(13) 0.0593(14) 0.0545(12) 0.0078(11) 0.0009(10) -0.0070(11)
N3 0.0596(17) 0.0620(18) 0.0664(17) 0.0113(14) 0.0054(14) 0.0139(15)
C17 0.0451(16) 0.0451(17) 0.0535(17) -0.0046(13) -0.0010(14) -0.0052(14)
C18 0.0428(16) 0.0458(17) 0.0568(17) -0.0044(13) -0.0030(14) -0.0016(14)
C19 0.0511(17) 0.0518(18) 0.0510(17) -0.0050(14) 0.0017(14) 0.0050(14)
C20 0.0451(16) 0.0545(19) 0.0606(18) -0.0004(14) 0.0030(14) -0.0015(15)
C21 0.0442(16) 0.0481(17) 0.0591(18) -0.0035(13) 0.0022(14) 0.0003(14)
C22 0.064(2) 0.057(2) 0.0528(18) 0.0046(16) -0.0019(16) 0.0018(15)
C23 0.0602(19) 0.056(2) 0.0529(18) 0.0052(15) -0.0007(15) -0.0076(15)
C24 0.055(2) 0.059(2) 0.080(2) 0.0056(16) -0.0002(18) 0.0012(18)

loop_
_atom_site_type_symbol
_atom_site_label
_atom_site_fract_x
_atom_site_fract_y
_atom_site_fract_z
_atom_site_U_iso_or_equiv
_atom_site_thermal_displace_type
_atom_site_calc_flag
_atom_site_refinement_flags
_atom_site_occupancy
O O1 -0.5205(5) 0.12626(7) -0.07946(17) 0.0620(8) Uani . . 1.000
O O2 -0.5929(5) 0.14715(7) 0.08094(18) 0.0641(8) Uani . . 1.000
N N1 0.3153(6) 0.02834(8) 0.2055(2) 0.0596(10) Uani . . 1.000
C C1 -0.4683(6) 0.12683(9) 0.0238(3) 0.0507(10) Uani . . 1.000
C C2 -0.2579(6) 0.10184(9) 0.0690(2) 0.0492(10) Uani . . 1.000
C C3 -0.1092(7) 0.08070(9) 0.0043(3) 0.0539(10) Uani . . 1.000
C C4 0.0835(6) 0.05678(9) 0.0485(2) 0.0530(10) Uani . . 1.000
C C5 0.1363(6) 0.05280(9) 0.1578(2) 0.0487(9) Uani . . 1.000
C C6 -0.0136(7) 0.07442(10) 0.2229(2) 0.0580(10) Uani . . 1.000
C C7 -0.2032(7) 0.09828(10) 0.1783(3) 0.0598(11) Uani . . 1.000
C C8 0.4803(7) 0.00493(10) 0.1470(3) 0.0631(12) Uani . . 1.000
O O3 0.2287(4) 0.02308(6) 0.44193(16) 0.0521(7) Uani . . 1.000
O O4 0.1669(5) 0.02371(7) 0.61435(17) 0.0598(8) Uani . . 1.000
N N2 1.0422(6) 0.14849(8) 0.6220(2) 0.0591(10) Uani . . 1.000
C C9 0.2865(6) 0.03502(8) 0.5326(2) 0.0459(9) Uani . . 1.000
C C10 0.4885(6) 0.06362(8) 0.5575(2) 0.0444(9) Uani . . 1.000
C C11 0.6396(6) 0.07621(9) 0.4797(2) 0.0477(9) Uani . . 1.000
C C12 0.8277(6) 0.10371(8) 0.4994(2) 0.0475(9) Uani . . 1.000
C C13 0.8671(6) 0.12006(8) 0.6004(2) 0.0470(9) Uani . . 1.000
C C14 0.7175(6) 0.10686(9) 0.6793(2) 0.0514(10) Uani . . 1.000
C C15 0.5309(6) 0.07949(9) 0.6592(2) 0.0518(10) Uani . . 1.000
C C16 1.2134(7) 0.16264(10) 0.5479(3) 0.0610(11) Uani . . 1.000
O O5 0.9848(5) 0.18634(7) 1.01396(17) 0.0577(8) Uani . . 1.000
O O6 1.0807(4) 0.17171(6) 0.85095(17) 0.0574(8) Uani . . 1.000
N N3 0.1885(6) 0.29613(8) 0.7547(2) 0.0628(10) Uani . . 1.000
C C17 0.9450(6) 0.18920(9) 0.9107(2) 0.0484(10) Uani . . 1.000
C C18 0.7373(6) 0.21582(8) 0.8699(3) 0.0491(10) Uani . . 1.000
C C19 0.5713(6) 0.23242(9) 0.9371(3) 0.0516(10) Uani . . 1.000
C C20 0.3868(6) 0.25830(9) 0.8989(3) 0.0536(10) Uani . . 1.000
C C21 0.3610(6) 0.26915(9) 0.7929(2) 0.0507(10) Uani . . 1.000
C C22 0.5231(7) 0.25154(9) 0.7247(3) 0.0585(11) Uani . . 1.000
C C23 0.7058(7) 0.22514(9) 0.7627(3) 0.0569(11) Uani . . 1.000
C C24 0.0149(7) 0.31542(10) 0.8198(3) 0.0652(12) Uani . . 1.000
H H1 0.33120 0.02670 0.27370 0.0720 Uiso calc R 1.000
H HO1 -0.63770 0.14130 -0.09770 0.0930 Uiso calc R 1.000
H H3A -0.14070 0.08280 -0.06930 0.0650 Uiso calc R 1.000
H H4 0.18040 0.04300 0.00410 0.0630 Uiso calc R 1.000
H H6 0.01700 0.07240 0.29650 0.0690 Uiso calc R 1.000
H H7 -0.29810 0.11250 0.22240 0.0720 Uiso calc R 1.000
H H8A 0.36910 -0.01170 0.10320 0.0950 Uiso calc R 1.000
H H8B 0.60030 -0.00880 0.19600 0.0950 Uiso calc R 1.000
H H8C 0.58080 0.01980 0.10290 0.0950 Uiso calc R 1.000
H H2 1.05010 0.15850 0.68380 0.0710 Uiso calc R 1.000
H HO4 0.03750 0.01110 0.59310 0.0900 Uiso calc R 1.000
H H11 0.61370 0.06590 0.41210 0.0570 Uiso calc R 1.000
H H12 0.92780 0.11140 0.44580 0.0570 Uiso calc R 1.000
H H14 0.74510 0.11690 0.74720 0.0620 Uiso calc R 1.000
H H15 0.43270 0.07150 0.71300 0.0620 Uiso calc R 1.000
H H16A 1.32940 0.14340 0.52840 0.0910 Uiso calc R 1.000
H H16B 1.31810 0.18250 0.58030 0.0910 Uiso calc R 1.000
H H16C 1.10710 0.17140 0.48560 0.0910 Uiso calc R 1.000
H H3 0.18270 0.30200 0.68860 0.0750 Uiso calc R 1.000
H HO5 1.10800 0.17200 1.03020 0.0870 Uiso calc R 1.000
H H19 0.58550 0.22590 1.00860 0.0620 Uiso calc R 1.000
H H20 0.27660 0.26880 0.94510 0.0640 Uiso calc R 1.000
H H22 0.50720 0.25770 0.65300 0.0700 Uiso calc R 1.000
H H23 0.80890 0.21350 0.71610 0.0680 Uiso calc R 1.000
H H24A -0.09690 0.29800 0.85100 0.0980 Uiso calc R 1.000
H H24B -0.09420 0.33250 0.77650 0.0980 Uiso calc R 1.000
H H24C 0.12050 0.32860 0.87500 0.0980 Uiso calc R 1.000

loop_
_atom_type_symbol
_atom_type_description
_atom_type_scat_dispersion_real
_atom_type_scat_dispersion_imag
_atom_type_scat_source
O O 0.0492 0.0322 'International Tables Vol C Tables 4.2.6.8 and 6.1.1.4'
N N 0.0311 0.0180 'International Tables Vol C Tables 4.2.6.8 and 6.1.1.4'
H H 0.0000 0.0000 'International Tables Vol C Tables 4.2.6.8 and 6.1.1.4'
C C 0.0181 0.0091 'International Tables Vol C Tables 4.2.6.8 and 6.1.1.4'

loop_
_geom_angle_atom_site_label_1
_geom_angle_atom_site_label_2
_geom_angle_atom_site_label_3
_geom_angle_site_symmetry_1
_geom_angle_site_symmetry_2
_geom_angle_site_symmetry_3
_geom_angle
_geom_angle_publ_flag
C1 O1 HO1 . . . 109.00 no
C9 O4 HO4 . . . 109.00 no
C17 O5 HO5 . . . 109.00 no
C5 N1 C8 . . . 123.2(3) no
C5 N1 H1 . . . 118.00 no
C8 N1 H1 . . . 118.00 no
C13 N2 C16 . . . 124.1(3) no
C16 N2 H2 . . . 118.00 no
C13 N2 H2 . . . 118.00 no
C21 N3 C24 . . . 123.3(3) no
C24 N3 H3 . . . 118.00 no
C21 N3 H3 . . . 118.00 no
O1 C1 C2 . . . 116.2(3) no
O1 C1 O2 . . . 121.9(3) no
O2 C1 C2 . . . 121.9(3) no
C1 C2 C7 . . . 120.4(3) no
C3 C2 C7 . . . 118.1(3) no
C1 C2 C3 . . . 121.6(3) no
C2 C3 C4 . . . 120.6(3) no
C3 C4 C5 . . . 121.5(3) no
N1 C5 C4 . . . 123.9(3) no
N1 C5 C6 . . . 118.4(2) no
C4 C5 C6 . . . 117.7(3) no
C5 C6 C7 . . . 120.4(3) no
C2 C7 C6 . . . 121.8(3) no
C4 C3 H3A . . . 120.00 no
C2 C3 H3A . . . 120.00 no
C3 C4 H4 . . . 119.00 no
C5 C4 H4 . . . 119.00 no
C7 C6 H6 . . . 120.00 no
C5 C6 H6 . . . 120.00 no
C6 C7 H7 . . . 119.00 no
C2 C7 H7 . . . 119.00 no
H8A C8 H8C . . . 109.00 no
H8A C8 H8B . . . 110.00 no
H8B C8 H8C . . . 109.00 no
N1 C8 H8A . . . 109.00 no
N1 C8 H8C . . . 110.00 no
N1 C8 H8B . . . 109.00 no
O3 C9 C10 . . . 122.7(2) no
O3 C9 O4 . . . 122.6(3) no
O4 C9 C10 . . . 114.8(2) no
C11 C10 C15 . . . 118.3(3) no
C9 C10 C15 . . . 121.5(3) no
C9 C10 C11 . . . 120.3(2) no
C10 C11 C12 . . . 122.0(2) no
C11 C12 C13 . . . 119.9(3) no
C12 C13 C14 . . . 118.0(3) no
N2 C13 C14 . . . 120.2(2) no
N2 C13 C12 . . . 121.8(3) no
C13 C14 C15 . . . 121.8(2) no
C10 C15 C14 . . . 120.0(3) no
C12 C11 H11 . . . 119.00 no
C10 C11 H11 . . . 119.00 no
C11 C12 H12 . . . 120.00 no
C13 C12 H12 . . . 120.00 no
C13 C14 H14 . . . 119.00 no
C15 C14 H14 . . . 119.00 no
C10 C15 H15 . . . 120.00 no
C14 C15 H15 . . . 120.00 no
N2 C16 H16B . . . 109.00 no
N2 C16 H16C . . . 109.00 no
H16A C16 H16B . . . 110.00 no
H16A C16 H16C . . . 109.00 no
N2 C16 H16A . . . 109.00 no
H16B C16 H16C . . . 110.00 no
O6 C17 C18 . . . 122.5(3) no
O5 C17 C18 . . . 115.4(3) no
O5 C17 O6 . . . 122.1(3) no
C17 C18 C19 . . . 121.4(3) no
C17 C18 C23 . . . 120.2(3) no
C19 C18 C23 . . . 118.4(3) no
C18 C19 C20 . . . 120.7(3) no
C19 C20 C21 . . . 121.6(3) no
N3 C21 C22 . . . 120.1(3) no
N3 C21 C20 . . . 122.4(3) no
C20 C21 C22 . . . 117.5(3) no
C21 C22 C23 . . . 120.9(3) no
C18 C23 C22 . . . 120.8(3) no
C18 C19 H19 . . . 120.00 no
C20 C19 H19 . . . 120.00 no
C19 C20 H20 . . . 119.00 no
C21 C20 H20 . . . 119.00 no
C21 C22 H22 . . . 120.00 no
C23 C22 H22 . . . 119.00 no
C18 C23 H23 . . . 120.00 no
C22 C23 H23 . . . 120.00 no
N3 C24 H24A . . . 109.00 no
N3 C24 H24B . . . 109.00 no
N3 C24 H24C . . . 109.00 no
H24A C24 H24B . . . 110.00 no
H24A C24 H24C . . . 110.00 no
H24B C24 H24C . . . 109.00 no

loop_
_geom_bond_atom_site_label_1
_geom_bond_atom_site_label_2
_geom_bond_site_symmetry_1
_geom_bond_site_symmetry_2
_geom_bond_distance
_geom_bond_publ_flag
O1 C1 . . 1.305(4) no
O2 C1 . . 1.249(4) no
O1 HO1 . . 0.8200 no
O3 C9 . . 1.232(3) no
O4 C9 . . 1.318(4) no
O4 HO4 . . 0.8200 no
O5 C17 . . 1.304(3) no
O6 C17 . . 1.247(4) no
O5 HO5 . . 0.8200 no
N1 C8 . . 1.448(5) no
N1 C5 . . 1.361(4) no
N1 H1 . . 0.8600 no
N2 C16 . . 1.436(5) no
N2 C13 . . 1.368(4) no
N2 H2 . . 0.8600 no
N3 C24 . . 1.446(5) no
N3 C21 . . 1.365(4) no
N3 H3 . . 0.8600 no
C1 C2 . . 1.466(4) no
C2 C3 . . 1.398(5) no
C2 C7 . . 1.387(5) no
C3 C4 . . 1.378(5) no
C4 C5 . . 1.387(4) no
C5 C6 . . 1.414(4) no
C6 C7 . . 1.368(5) no
C3 H3A . . 0.9300 no
C4 H4 . . 0.9300 no
C6 H6 . . 0.9300 no
C7 H7 . . 0.9300 no
C8 H8B . . 0.9600 no
C8 H8C . . 0.9600 no
C8 H8A . . 0.9600 no
C9 C10 . . 1.466(4) no
C10 C11 . . 1.385(4) no
C10 C15 . . 1.405(4) no
C11 C12 . . 1.382(4) no
C12 C13 . . 1.404(4) no
C13 C14 . . 1.399(4) no
C14 C15 . . 1.375(4) no
C11 H11 . . 0.9300 no
C12 H12 . . 0.9300 no
C14 H14 . . 0.9300 no
C15 H15 . . 0.9300 no
C16 H16C . . 0.9600 no
C16 H16B . . 0.9600 no
C16 H16A . . 0.9600 no
C17 C18 . . 1.478(4) no
C18 C23 . . 1.390(5) no
C18 C19 . . 1.393(5) no
C19 C20 . . 1.374(5) no
C20 C21 . . 1.390(5) no
C21 C22 . . 1.405(5) no
C22 C23 . . 1.381(5) no
C19 H19 . . 0.9300 no
C20 H20 . . 0.9300 no
C22 H22 . . 0.9300 no
C23 H23 . . 0.9300 no
C24 H24A . . 0.9600 no
C24 H24B . . 0.9600 no
C24 H24C . . 0.9600 no

loop_
_geom_contact_atom_site_label_1
_geom_contact_atom_site_label_2
_geom_contact_distance
_geom_contact_site_symmetry_1
_geom_contact_site_symmetry_2
_geom_contact_publ_flag
O1 O6 2.678(3) . 1_354 no
O1 C17 3.290(4) . 1_454 no
O2 C24 3.305(4) . 4_454 no
O2 O5 2.627(4) . 1_354 no
O2 C17 3.367(4) . 1_354 no
O2 N3 3.229(4) . 4_454 no
O3 C9 3.221(4) . 3_656 no
O3 C9 3.391(4) . 3_556 no
O3 N1 3.074(3) . . no
O3 O4 2.661(3) . 3_556 no
O4 O3 2.661(3) . 3_556 no
O5 C1 3.159(4) . 1_656 no
O5 C2 3.405(4) . 1_656 no
O5 O2 2.627(4) . 1_756 no
O6 N2 3.003(3) . . no
O6 C19 3.407(4) . 1_655 no
O6 C1 3.400(4) . 1_756 no
O6 O1 2.678(3) . 1_756 no
O1 H14 2.7100 . 1_454 no
O1 H3A 2.4800 . . no
O2 HO5 1.8200 . 1_354 no
O2 H24B 2.5800 . 4_454 no
O2 H7 2.5400 . . no
O2 H3 2.6100 . 4_454 no
O3 H6 2.7100 . . no
O3 H11 2.5500 . . no
O3 H1 2.2500 . . no
O3 HO4 1.8500 . 3_556 no
O4 H15 2.4500 . . no
O4 H8B 2.6100 . 3_656 no
O5 H3 2.8500 . 4_555 no
O5 H22 2.6800 . 4_555 no
O5 H19 2.4700 . . no
O6 H23 2.5700 . . no
O6 H2 2.1600 . . no
O6 HO1 1.8600 . 1_756 no
O6 H14 2.8400 . . no
N1 O3 3.074(3) . . no
N2 O6 3.003(3) . . no
N3 O2 3.229(4) . 4_555 no
N2 H23 2.9500 . . no
C1 O6 3.400(4) . 1_354 no
C1 C4 3.441(4) . 1_455 no
C1 O5 3.159(4) . 1_454 no
C1 C17 3.489(4) . 1_454 no
C2 O5 3.405(4) . 1_454 no
C4 C1 3.441(4) . 1_655 no
C9 C9 3.490(4) . 3_656 no
C9 O3 3.221(4) . 3_656 no
C9 C11 3.588(4) . 1_455 no
C9 C12 3.400(4) . 1_455 no
C9 O3 3.391(4) . 3_556 no
C11 C9 3.588(4) . 1_655 no
C12 C9 3.400(4) . 1_655 no
C14 C16 3.527(5) . 1_455 no
C16 C14 3.527(5) . 1_655 no
C16 C24 3.495(5) . 4_654 no
C17 C19 3.513(4) . 1_655 no
C17 C20 3.372(4) . 1_655 no
C17 C1 3.489(4) . 1_656 no
C17 O2 3.367(4) . 1_756 no
C17 O1 3.290(4) . 1_656 no
C19 C17 3.513(4) . 1_455 no
C19 O6 3.407(4) . 1_455 no
C20 C17 3.372(4) . 1_455 no
C22 C24 3.515(5) . 1_655 no
C24 C22 3.515(5) . 1_455 no
C24 O2 3.305(4) . 4_555 no
C24 C16 3.495(5) . 4_355 no
C1 HO5 2.7000 . 1_354 no
C3 H8C 3.0500 . 1_455 no
C3 H8A 3.0800 . 3_555 no
C4 H8A 2.9200 . . no
C4 H8C 2.8600 . . no
C4 H8C 3.0100 . 1_455 no
C5 H8C 3.0600 . 1_455 no
C8 H4 2.6200 . . no
C9 HO4 2.7300 . 3_556 no
C10 H16A 3.0200 . 1_455 no
C11 H16A 3.0000 . 1_455 no
C12 H16C 2.8500 . . no
C12 H6 3.0500 . 1_655 no
C12 H16A 2.9000 . . no
C12 H16A 2.9600 . 1_455 no
C12 H24C 3.0400 . 4_554 no
C13 H16A 2.9000 . 1_455 no
C14 H16A 2.9100 . 1_455 no
C15 H16A 2.9700 . 1_455 no
C16 H12 2.6100 . . no
C17 HO1 2.7400 . 1_756 no
C20 H24A 3.0900 . 1_655 no
C20 H24A 2.8400 . . no
C20 H16C 2.9500 . 4_455 no
C20 H24C 2.8900 . . no
C21 H24A 2.9500 . 1_655 no
C22 H24A 2.9000 . 1_655 no
C23 H24A 3.0000 . 1_655 no
C24 H7 3.0900 . 4_555 no
C24 H20 2.5800 . . no
H1 O3 2.2500 . . no
H1 H6 2.3300 . . no
H1 H11 2.5700 . . no
HO1 O6 1.8600 . 1_354 no
HO1 C17 2.7400 . 1_354 no
HO1 HO5 2.4400 . 1_354 no
H2 O6 2.1600 . . no
H2 H23 2.4000 . . no
H2 H14 2.3600 . . no
HO4 HO4 2.4800 . 3_556 no
HO4 O3 1.8500 . 3_556 no
HO4 C9 2.7300 . 3_556 no
H3 O5 2.8500 . 4_454 no
H3 H19 2.4900 . 4_454 no
H3 H22 2.3700 . . no
H3 O2 2.6100 . 4_555 no
HO5 HO1 2.4400 . 1_756 no
HO5 O2 1.8200 . 1_756 no
HO5 C1 2.7000 . 1_756 no
H3A O1 2.4800 . . no
H4 H8C 2.4100 . . no
H4 H8A 2.4800 . . no
H4 C8 2.6200 . . no
H6 O3 2.7100 . . no
H6 H1 2.3300 . . no
H6 C12 3.0500 . 1_455 no
H6 H12 2.4400 . 1_455 no
H7 O2 2.5400 . . no
H7 C24 3.0900 . 4_454 no
H8A C4 2.9200 . . no
H8A C3 3.0800 . 3_555 no
H8A H4 2.4800 . . no
H8B O4 2.6100 . 3_656 no
H8B H15 2.5700 . 3_656 no
H8C H4 2.4100 . . no
H8C C4 3.0100 . 1_655 no
H8C C4 2.8600 . . no
H8C C5 3.0600 . 1_655 no
H8C C3 3.0500 . 1_655 no
H11 H1 2.5700 . . no
H11 O3 2.5500 . . no
H12 H16C 2.3900 . . no
H12 C16 2.6100 . . no
H12 H16A 2.4700 . . no
H12 H6 2.4400 . 1_655 no
H14 O1 2.7100 . 1_656 no
H14 H2 2.3600 . . no
H14 O6 2.8400 . . no
H15 O4 2.4500 . . no
H15 H8B 2.5700 . 3_656 no
H16A C11 3.0000 . 1_655 no
H16A C12 2.9000 . . no
H16A C10 3.0200 . 1_655 no
H16A C13 2.9000 . 1_655 no
H16A C14 2.9100 . 1_655 no
H16A C12 2.9600 . 1_655 no
H16A H12 2.4700 . . no
H16A C15 2.9700 . 1_655 no
H16C C20 2.9500 . 4_554 no
H16C H12 2.3900 . . no
H16C C12 2.8500 . . no
H19 O5 2.4700 . . no
H19 H3 2.4900 . 4_555 no
H20 C24 2.5800 . . no
H20 H24A 2.3700 . . no
H20 H24C 2.4500 . . no
H22 H3 2.3700 . . no
H22 O5 2.6800 . 4_454 no
H23 O6 2.5700 . . no
H23 N2 2.9500 . . no
H23 H2 2.4000 . . no
H24A C20 3.0900 . 1_455 no
H24A C20 2.8400 . . no
H24A C21 2.9500 . 1_455 no
H24A C22 2.9000 . 1_455 no
H24A C23 3.0000 . 1_455 no
H24A H20 2.3700 . . no
H24B O2 2.5800 . 4_555 no
H24C C20 2.8900 . . no
H24C H20 2.4500 . . no
H24C C12 3.0400 . 4_455 no

loop_
_geom_hbond_atom_site_label_D
_geom_hbond_atom_site_label_H
_geom_hbond_atom_site_label_A
_geom_hbond_site_symmetry_A
_geom_hbond_distance_DH
_geom_hbond_distance_HA
_geom_hbond_distance_DA
_geom_hbond_angle_DHA
_geom_hbond_publ_flag
N1 H1 O3 . 0.8600 2.2500 3.074(3) 161.00 yes
O1 HO1 O6 1_354 0.8200 1.8600 2.678(3) 174.00 yes
N2 H2 O6 . 0.8600 2.1600 3.003(3) 168.00 yes
O4 HO4 O3 3_556 0.8200 1.8500 2.661(3) 171.00 yes
O5 HO5 O2 1_756 0.8200 1.8200 2.627(4) 170.00 yes
C24 H24B O2 4_555 0.9600 2.5800 3.305(4) 132.00 yes
C8 H8C Cg1 1_655 0.96 2.76 3.564(4) 142 yes
C16 H16A Cg2 1_655 0.96 2.61 3.482(4) 151 yes
C24 H24A Cg3 1_455 0.96 2.70 3.572(4) 150 yes

loop_
_geom_torsion_atom_site_label_1
_geom_torsion_atom_site_label_2
_geom_torsion_atom_site_label_3
_geom_torsion_atom_site_label_4
_geom_torsion_site_symmetry_1
_geom_torsion_site_symmetry_2
_geom_torsion_site_symmetry_3
_geom_torsion_site_symmetry_4
_geom_torsion
_geom_torsion_publ_flag
C8 N1 C5 C4 . . . . 3.1(5) no
C8 N1 C5 C6 . . . . -179.7(3) no
C16 N2 C13 C14 . . . . 176.8(3) no
C16 N2 C13 C12 . . . . -4.4(5) no
C24 N3 C21 C20 . . . . -1.0(5) no
C24 N3 C21 C22 . . . . 179.8(3) no
O2 C1 C2 C7 . . . . 4.4(5) no
O1 C1 C2 C7 . . . . -174.7(3) no
O2 C1 C2 C3 . . . . -176.4(3) no
O1 C1 C2 C3 . . . . 4.6(5) no
C7 C2 C3 C4 . . . . 0.8(5) no
C1 C2 C7 C6 . . . . 178.1(3) no
C1 C2 C3 C4 . . . . -178.5(3) no
C3 C2 C7 C6 . . . . -1.2(5) no
C2 C3 C4 C5 . . . . 0.1(5) no
C3 C4 C5 C6 . . . . -0.5(5) no
C3 C4 C5 N1 . . . . 176.8(3) no
C4 C5 C6 C7 . . . . 0.0(5) no
N1 C5 C6 C7 . . . . -177.4(3) no
C5 C6 C7 C2 . . . . 0.9(5) no
O4 C9 C10 C11 . . . . 176.1(3) no
O4 C9 C10 C15 . . . . -5.2(4) no
O3 C9 C10 C15 . . . . 173.2(3) no
O3 C9 C10 C11 . . . . -5.5(5) no
C9 C10 C15 C14 . . . . -178.5(3) no
C9 C10 C11 C12 . . . . 178.5(3) no
C15 C10 C11 C12 . . . . -0.2(5) no
C11 C10 C15 C14 . . . . 0.3(5) no
C10 C11 C12 C13 . . . . -0.9(5) no
C11 C12 C13 C14 . . . . 1.9(4) no
C11 C12 C13 N2 . . . . -177.0(3) no
N2 C13 C14 C15 . . . . 177.0(3) no
C12 C13 C14 C15 . . . . -1.9(5) no
C13 C14 C15 C10 . . . . 0.8(5) no
O5 C17 C18 C19 . . . . -8.9(4) no
O5 C17 C18 C23 . . . . 170.4(3) no
O6 C17 C18 C19 . . . . 173.9(3) no
O6 C17 C18 C23 . . . . -6.9(5) no
C17 C18 C19 C20 . . . . 177.2(3) no
C23 C18 C19 C20 . . . . -2.1(5) no
C17 C18 C23 C22 . . . . -176.2(3) no
C19 C18 C23 C22 . . . . 3.1(5) no
C18 C19 C20 C21 . . . . -0.8(5) no
C19 C20 C21 N3 . . . . -176.6(3) no
C19 C20 C21 C22 . . . . 2.6(5) no
N3 C21 C22 C23 . . . . 177.6(3) no
C20 C21 C22 C23 . . . . -1.7(5) no
C21 C22 C23 C18 . . . . -1.2(5) no
